data_7718096
loop_
_publ_author_name
'Pugliese, Eva'
'Coutancier, Damien'
'Pavard, Paul-Alexis'
'Hervochon, Julien'
'van der Linden, Bram'
'Casaretto, Nicolas'
'Bourcier, Sophie'
'Pourtois, Geoffrey'
'Bouttemy, Muriel'
'Auffrant, Audrey'
'Schneider, Nathanaelle'

_publ_section_title
;
 Unveiling surface reactivity: the crucial role of auxiliary ligands in
 gallium amidinate-based precursors for atomic layer deposition.
;
_journal_issue 12
_journal_name_full 'Dalton transactions (Cambridge, England : 2003)'
_journal_page_first 5182
_journal_page_last 5191
_journal_paper_doi 10.1039/d4dt03498h
_journal_volume 54
_journal_year 2025
_chemical_formula_moiety '0.057(C30 H63 Li3 N6)'
_chemical_formula_sum 'C1.71 H3.6 Li0.17 N0.34'
_chemical_formula_weight 30.21
_space_group_crystal_system monoclinic
_space_group_IT_number 15
_space_group_name_Hall '-C 2yc'
_space_group_name_H-M_alt 'C 1 2/c 1'
_atom_sites_solution_hydrogens mixed
_atom_sites_solution_primary dual
_audit_creation_date 2020-02-14
_audit_creation_method
;
Olex2 1.3
(compiled Nov 21 2019 18:26:39 for OlexSys, GUI svn.r6003)
;
_audit_update_record
;
2024-12-12 deposited with the CCDC.	2025-02-21 downloaded from the CCDC.
;
_cell_angle_alpha 90
_cell_angle_beta 114.049(3)
_cell_angle_gamma 90
_cell_formula_units_Z 70
_cell_length_a 16.5502(14)
_cell_length_b 11.7796(10)
_cell_length_c 19.403(2)
_cell_measurement_reflns_used 3672
_cell_measurement_temperature 149.99
_cell_measurement_theta_max 23.65
_cell_measurement_theta_min 2.19
_cell_volume 3454.4(6)
_computing_molecular_graphics 'Olex2 1.3 (Dolomanov et al., 2009)'
_computing_publication_material 'Olex2 1.3 (Dolomanov et al., 2009)'
_computing_structure_refinement 'SHELXL 2018/3 (Sheldrick, 2015)'
_computing_structure_solution 'SHELXT 2014/5 (Sheldrick, 2014)'
_diffrn_ambient_temperature 149.99
_diffrn_measured_fraction_theta_full 0.998
_diffrn_measured_fraction_theta_max 0.999
_diffrn_measurement_device_type 'Bruker APEX-II CCD'
_diffrn_measurement_method '\f and \w scans'
_diffrn_radiation_type MoK\a
_diffrn_radiation_wavelength 0.71073
_diffrn_reflns_av_R_equivalents 0.0607
_diffrn_reflns_av_unetI/netI 0.0423
_diffrn_reflns_Laue_measured_fraction_full 0.998
_diffrn_reflns_Laue_measured_fraction_max 0.999
_diffrn_reflns_limit_h_max 13
_diffrn_reflns_limit_h_min -20
_diffrn_reflns_limit_k_max 14
_diffrn_reflns_limit_k_min -14
_diffrn_reflns_limit_l_max 24
_diffrn_reflns_limit_l_min -23
_diffrn_reflns_number 23662
_diffrn_reflns_point_group_measured_fraction_full 0.998
_diffrn_reflns_point_group_measured_fraction_max 0.999
_diffrn_reflns_theta_full 25.242
_diffrn_reflns_theta_max 26.731
_diffrn_reflns_theta_min 2.695
_diffrn_source_current 31.0
_diffrn_source_power 1.705
_diffrn_source_voltage 55.0
_diffrn_standards_number 0
_exptl_absorpt_coefficient_mu 0.059
_exptl_absorpt_correction_T_max 0.7456
_exptl_absorpt_correction_T_min 0.7109
_exptl_absorpt_correction_type multi-scan
_exptl_absorpt_process_details
;
SADABS-2016/2 (Bruker,2016/2) was used for absorption correction.
wR2(int) was 0.0656 before and 0.0582 after correction.
The Ratio of minimum to maximum transmission is 0.9535.
The \l/2 correction factor is Not present.
;
_exptl_crystal_colour colourless
_exptl_crystal_colour_primary colourless
_exptl_crystal_density_diffrn 1.017
_exptl_crystal_description block
_exptl_crystal_F_000 1176
_exptl_crystal_size_max 0.32
_exptl_crystal_size_mid 0.2
_exptl_crystal_size_min 0.16
_refine_diff_density_max 0.444
_refine_diff_density_min -0.223
_refine_diff_density_rms 0.041
_refine_ls_extinction_method none
_refine_ls_goodness_of_fit_ref 1.031
_refine_ls_hydrogen_treatment mixed
_refine_ls_matrix_type full
_refine_ls_number_parameters 202
_refine_ls_number_reflns 3662
_refine_ls_number_restraints 3
_refine_ls_restrained_S_all 1.031
_refine_ls_R_factor_all 0.0804
_refine_ls_R_factor_gt 0.0528
_refine_ls_shift/su_max 0.000
_refine_ls_shift/su_mean 0.000
_refine_ls_structure_factor_coef Fsqd
_refine_ls_weighting_details 'w=1/[\s^2^(Fo^2^)+(0.0630P)^2^+3.1789P] where P=(Fo^2^+2Fc^2^)/3'
_refine_ls_weighting_scheme calc
_refine_ls_wR_factor_gt 0.1318
_refine_ls_wR_factor_ref 0.1503
_reflns_Friedel_coverage 0.000
_reflns_number_gt 2631
_reflns_number_total 3662
_reflns_threshold_expression 'I > 2\s(I)'
_cod_data_source_file d4dt03498h2.cif
_cod_data_source_block LLi
_cod_depositor_comments 'Adding full bibliography for 7718096--7718097.cif.'
_cod_original_cell_volume 3454.3(6)
_cod_original_formula_sum 'C1.71 H3.60 Li0.17 N0.34'
_cod_database_code 7718096
_shelx_shelxl_version_number 2018/3
_shelx_space_group_comment
;
The symmetry employed for this shelxl refinement is uniquely defined
by the following loop, which should always be used as a source of
symmetry information in preference to the above space-group names.
They are only intended as comments.
;
_shelx_estimated_absorpt_t_max 0.991
_shelx_estimated_absorpt_t_min 0.981
_olex2_refinement_description
;
1. Fixed Uiso
 At 1.5 times of:
  All C(H,H,H) groups
2. Restrained distances
 C00E-H00P \\sim C00E-H00T
 with sigma of 0.02
 C00E-H00R \\sim C00E-H00S
 with sigma of 0.02
 C00E-H00Q \\sim C00E-H00U
 with sigma of 0.02
3. Others
 Sof(H00S)=Sof(H00T)=Sof(H00U)=1-FVAR(1)
 Sof(H00P)=Sof(H00Q)=Sof(H00R)=FVAR(1)
 Fixed Sof: H00A(0.5) H00B(0.5) H00C(0.5)
4.a Idealised Me refined as rotating group:
 C007(H00A,H00B,H00C), C009(H00D,H00E,H00F), C00A(H00G,H00H,H00I), C00C(H00J,
 H00K,H00L), C00D(H00M,H00N,H00O), C00E(H00P,H00Q,H00R), C00F(H00V,H00W,H00X),
 C00G(H00Y,H,HA), C00H(H00Z,HB,HC), C00I(H00,HD,HE), C00J(H1,HF,HG)
;
_olex2_submission_special_instructions 'No special instructions were received'

loop_
_space_group_symop_operation_xyz
'x, y, z'
'-x, y, -z+1/2'
'x+1/2, y+1/2, z'
'-x+1/2, y+1/2, -z+1/2'
'-x, -y, -z'
'x, -y, z-1/2'
'-x+1/2, -y+1/2, -z'
'x+1/2, -y+1/2, z-1/2'

loop_
_atom_site_label
_atom_site_type_symbol
_atom_site_fract_x
_atom_site_fract_y
_atom_site_fract_z
_atom_site_U_iso_or_equiv
_atom_site_adp_type
_atom_site_occupancy
_atom_site_site_symmetry_order
_atom_site_calc_flag
_atom_site_refinement_flags_posn
_atom_site_refinement_flags_adp
_atom_site_refinement_flags_occupancy
_atom_site_disorder_assembly
_atom_site_disorder_group
N001 N 0.47385(9) 0.46765(11) 0.68595(7) 0.0229(3) Uani 1 1 d . . . . .
N002 N 0.47089(10) 0.81362(12) 0.64136(8) 0.0276(3) Uani 1 1 d . . . . .
N003 N 0.59680(9) 0.72270(12) 0.70676(8) 0.0286(3) Uani 1 1 d . . . . .
C004 C 0.500000 0.40851(18) 0.750000 0.0209(5) Uani 1 2 d S T P . .
C005 C 0.55571(11) 0.79703(14) 0.65186(9) 0.0263(4) Uani 1 1 d . . . . .
C006 C 0.40896(12) 0.89190(14) 0.58522(10) 0.0294(4) Uani 1 1 d . . . . .
C007 C 0.500000 0.27945(19) 0.750000 0.0291(5) Uani 1 2 d S T P . .
H00A H 0.449872 0.251722 0.705317 0.044 Uiso 0.5 1 calc R U P A -1
H00B H 0.494759 0.251723 0.795623 0.044 Uiso 0.5 1 calc R U P A -1
H00C H 0.555369 0.251723 0.749060 0.044 Uiso 0.5 1 calc R U P A -1
C008 C 0.43513(11) 0.41717(14) 0.60935(9) 0.0257(4) Uani 1 1 d . . . . .
C009 C 0.41596(13) 0.51971(15) 0.55584(9) 0.0326(4) Uani 1 1 d . . . . .
H00D H 0.375641 0.571945 0.565475 0.049 Uiso 1 1 calc R U . . .
H00E H 0.388558 0.493432 0.503409 0.049 Uiso 1 1 calc R U . . .
H00F H 0.471463 0.559038 0.564573 0.049 Uiso 1 1 calc R U . . .
C00A C 0.49818(13) 0.34032(16) 0.58991(10) 0.0348(4) Uani 1 1 d . . . . .
H00G H 0.556480 0.376378 0.607096 0.052 Uiso 1 1 calc R U . . .
H00H H 0.474395 0.328878 0.535167 0.052 Uiso 1 1 calc R U . . .
H00I H 0.503781 0.266798 0.615085 0.052 Uiso 1 1 calc R U . . .
C00B C 0.68861(12) 0.68158(15) 0.72979(10) 0.0328(4) Uani 1 1 d . . . . .
C00C C 0.34608(13) 0.35761(17) 0.59017(11) 0.0399(5) Uani 1 1 d . . . . .
H00J H 0.355379 0.288795 0.620848 0.060 Uiso 1 1 calc R U . . .
H00K H 0.320036 0.337145 0.536566 0.060 Uiso 1 1 calc R U . . .
H00L H 0.305978 0.408870 0.600867 0.060 Uiso 1 1 calc R U . . .
C00D C 0.75937(13) 0.77473(18) 0.75617(13) 0.0441(5) Uani 1 1 d . . . . .
H00M H 0.756113 0.819749 0.712640 0.066 Uiso 1 1 calc R U . . .
H00N H 0.818062 0.739885 0.780255 0.066 Uiso 1 1 calc R U . . .
H00O H 0.749186 0.824123 0.792493 0.066 Uiso 1 1 calc R U . . .
C00E C 0.59917(14) 0.85626(18) 0.60664(11) 0.0408(5) Uani 1 1 d D . . . .
H00P H 0.553803 0.879125 0.557559 0.061 Uiso 0.66(3) 1 calc DR U P B 1
H00Q H 0.641066 0.804373 0.598983 0.061 Uiso 0.66(3) 1 calc DR U P B 1
H00R H 0.630790 0.923647 0.634081 0.061 Uiso 0.66(3) 1 calc DR U P B 1
C00F C 0.38638(15) 0.85840(18) 0.50325(10) 0.0463(5) Uani 1 1 d . . . . .
H00V H 0.438363 0.869682 0.491920 0.069 Uiso 1 1 calc R U . . .
H00W H 0.337560 0.905682 0.469520 0.069 Uiso 1 1 calc R U . . .
H00X H 0.368744 0.778369 0.495806 0.069 Uiso 1 1 calc R U . . .
C00G C 0.70480(14) 0.60169(19) 0.79543(12) 0.0473(5) Uani 1 1 d . . . . .
H00Y H 0.699623 0.643716 0.837031 0.071 Uiso 1 1 calc R U . . .
H H 0.764328 0.569270 0.812407 0.071 Uiso 1 1 calc R U . . .
HA H 0.660910 0.540468 0.779252 0.071 Uiso 1 1 calc R U . . .
C00H C 0.43686(16) 1.01606(16) 0.59940(13) 0.0528(6) Uani 1 1 d . . . . .
H00Z H 0.449813 1.035466 0.651967 0.079 Uiso 1 1 calc R U . . .
HB H 0.388826 1.064396 0.565669 0.079 Uiso 1 1 calc R U . . .
HC H 0.489864 1.028118 0.589666 0.079 Uiso 1 1 calc R U . . .
C00I C 0.69873(15) 0.6110(2) 0.66671(13) 0.0524(6) Uani 1 1 d . . . . .
H00 H 0.653969 0.550779 0.650427 0.079 Uiso 1 1 calc R U . . .
HD H 0.757871 0.576942 0.685893 0.079 Uiso 1 1 calc R U . . .
HE H 0.690754 0.660367 0.623774 0.079 Uiso 1 1 calc R U . . .
C00J C 0.32329(15) 0.8802(2) 0.59669(14) 0.0566(6) Uani 1 1 d . . . . .
H1 H 0.301589 0.802042 0.585810 0.085 Uiso 1 1 calc R U . . .
HF H 0.278695 0.932271 0.562558 0.085 Uiso 1 1 calc R U . . .
HG H 0.334646 0.898959 0.649049 0.085 Uiso 1 1 calc R U . . .
Li0K Li 0.4857(2) 0.6308(2) 0.67253(17) 0.0356(7) Uani 1 1 d . . . . .
Li0L Li 0.500000 0.8085(4) 0.750000 0.0667(19) Uani 1 2 d S T P . .
H00S H 0.574(3) 0.930(3) 0.586(3) 0.011(13) Uiso 0.34(3) 1 d D . P B 2
H00T H 0.581(4) 0.810(4) 0.559(2) 0.026(16) Uiso 0.34(3) 1 d D . P B 2
H00U H 0.6643(13) 0.852(4) 0.631(2) 0.007(13) Uiso 0.34(3) 1 d D . P B 2

loop_
_atom_site_aniso_label
_atom_site_aniso_U_11
_atom_site_aniso_U_22
_atom_site_aniso_U_33
_atom_site_aniso_U_23
_atom_site_aniso_U_13
_atom_site_aniso_U_12
N001 0.0305(7) 0.0181(7) 0.0203(7) -0.0024(5) 0.0104(6) -0.0019(5)
N002 0.0373(8) 0.0218(7) 0.0258(7) 0.0023(6) 0.0149(6) 0.0005(6)
N003 0.0335(8) 0.0234(7) 0.0278(7) 0.0007(6) 0.0113(6) -0.0008(6)
C004 0.0222(11) 0.0183(10) 0.0260(11) 0.000 0.0137(9) 0.000
C005 0.0356(10) 0.0213(8) 0.0223(8) -0.0034(6) 0.0122(7) -0.0051(7)
C006 0.0359(10) 0.0240(8) 0.0297(9) 0.0054(7) 0.0148(8) 0.0035(7)
C007 0.0376(14) 0.0194(11) 0.0333(13) 0.000 0.0175(11) 0.000
C008 0.0322(9) 0.0235(8) 0.0217(8) -0.0030(7) 0.0113(7) -0.0020(7)
C009 0.0430(11) 0.0312(9) 0.0211(8) -0.0009(7) 0.0103(8) 0.0003(8)
C00A 0.0465(11) 0.0307(9) 0.0309(9) -0.0056(8) 0.0197(9) 0.0010(8)
C00B 0.0298(10) 0.0304(9) 0.0348(10) -0.0029(8) 0.0096(8) -0.0005(7)
C00C 0.0407(11) 0.0445(11) 0.0344(10) -0.0117(9) 0.0154(9) -0.0130(9)
C00D 0.0368(11) 0.0433(12) 0.0554(13) -0.0075(10) 0.0221(10) -0.0069(9)
C00E 0.0406(11) 0.0459(12) 0.0379(11) 0.0101(9) 0.0180(9) -0.0057(10)
C00F 0.0578(13) 0.0460(12) 0.0287(10) 0.0083(9) 0.0110(9) 0.0095(10)
C00G 0.0394(12) 0.0440(12) 0.0470(12) 0.0119(10) 0.0059(9) 0.0024(9)
C00H 0.0718(15) 0.0239(10) 0.0597(14) 0.0044(9) 0.0237(12) 0.0068(10)
C00I 0.0510(13) 0.0497(13) 0.0507(13) -0.0127(11) 0.0148(11) 0.0137(10)
C00J 0.0440(12) 0.0689(16) 0.0611(15) 0.0231(12) 0.0256(11) 0.0166(11)
Li0K 0.0485(19) 0.0236(15) 0.0299(15) 0.0015(12) 0.0110(14) -0.0022(13)
Li0L 0.151(6) 0.023(2) 0.034(3) 0.000 0.046(3) 0.000

loop_
_atom_type_symbol
_atom_type_description
_atom_type_scat_dispersion_real
_atom_type_scat_dispersion_imag
_atom_type_scat_source
C C 0.0033 0.0016 'International Tables Vol C Tables 4.2.6.8 and 6.1.1.4'
H H 0.0000 0.0000 'International Tables Vol C Tables 4.2.6.8 and 6.1.1.4'
Li Li -0.0003 0.0001 'International Tables Vol C Tables 4.2.6.8 and 6.1.1.4'
N N 0.0061 0.0033 'International Tables Vol C Tables 4.2.6.8 and 6.1.1.4'

loop_
_geom_angle_atom_site_label_1
_geom_angle_atom_site_label_2
_geom_angle_atom_site_label_3
_geom_angle
_geom_angle_site_symmetry_1
_geom_angle_site_symmetry_3
_geom_angle_publ_flag
C004 N001 C008 124.64(13) . . ?
C004 N001 Li0K 128.60(14) . . ?
C008 N001 Li0K 106.62(13) . . ?
C005 N002 C006 124.70(14) . . ?
C005 N002 Li0K 79.98(13) . . ?
C005 N002 Li0L 92.78(10) . . ?
C006 N002 Li0K 140.58(14) . . ?
C006 N002 Li0L 127.23(15) . . ?
Li0L N002 Li0K 74.11(16) . . ?
C005 N003 C00B 125.70(14) . . ?
C005 N003 Li0K 89.39(13) . . ?
C005 N003 Li0L 78.48(12) . . ?
C00B N003 Li0K 127.98(14) . . ?
C00B N003 Li0L 143.95(11) . . ?
Li0K N003 Li0L 71.26(13) . . ?
N001 C004 N001 117.02(19) 2_656 . ?
N001 C004 C007 121.49(9) 2_656 . ?
N001 C004 C007 121.49(9) . . ?
N002 C005 C00E 123.88(16) . . ?
N003 C005 N002 112.15(14) . . ?
N003 C005 C00E 123.97(16) . . ?
N002 C006 C00F 114.10(14) . . ?
N002 C006 C00H 113.46(16) . . ?
N002 C006 C00J 104.05(14) . . ?
C00H C006 C00F 111.27(16) . . ?
C00H C006 C00J 106.89(17) . . ?
C00J C006 C00F 106.26(17) . . ?
C004 C007 H00A 109.5 . . ?
C004 C007 H00B 109.5 . . ?
C004 C007 H00C 109.5 . . ?
H00A C007 H00B 109.5 . . ?
H00A C007 H00C 109.5 . . ?
H00B C007 H00C 109.5 . . ?
N001 C008 C009 104.33(13) . . ?
N001 C008 C00A 114.97(14) . . ?
N001 C008 C00C 113.99(13) . . ?
C009 C008 C00A 105.67(14) . . ?
C00C C008 C009 106.36(15) . . ?
C00C C008 C00A 110.58(15) . . ?
C008 C009 H00D 109.5 . . ?
C008 C009 H00E 109.5 . . ?
C008 C009 H00F 109.5 . . ?
H00D C009 H00E 109.5 . . ?
H00D C009 H00F 109.5 . . ?
H00E C009 H00F 109.5 . . ?
C008 C00A H00G 109.5 . . ?
C008 C00A H00H 109.5 . . ?
C008 C00A H00I 109.5 . . ?
H00G C00A H00H 109.5 . . ?
H00G C00A H00I 109.5 . . ?
H00H C00A H00I 109.5 . . ?
N003 C00B C00D 114.66(15) . . ?
N003 C00B C00G 105.35(15) . . ?
N003 C00B C00I 111.51(15) . . ?
C00D C00B C00I 109.61(16) . . ?
C00G C00B C00D 108.31(16) . . ?
C00G C00B C00I 106.99(17) . . ?
C008 C00C H00J 109.5 . . ?
C008 C00C H00K 109.5 . . ?
C008 C00C H00L 109.5 . . ?
H00J C00C H00K 109.5 . . ?
H00J C00C H00L 109.5 . . ?
H00K C00C H00L 109.5 . . ?
C00B C00D H00M 109.5 . . ?
C00B C00D H00N 109.5 . . ?
C00B C00D H00O 109.5 . . ?
H00M C00D H00N 109.5 . . ?
H00M C00D H00O 109.5 . . ?
H00N C00D H00O 109.5 . . ?
C005 C00E H00P 109.5 . . ?
C005 C00E H00Q 109.5 . . ?
C005 C00E H00R 109.5 . . ?
C005 C00E H00S 115(3) . . ?
C005 C00E H00T 105(3) . . ?
C005 C00E H00U 112(2) . . ?
H00P C00E H00Q 109.5 . . ?
H00P C00E H00R 109.5 . . ?
H00Q C00E H00R 109.5 . . ?
H00S C00E H00T 101(4) . . ?
H00S C00E H00U 116(4) . . ?
H00T C00E H00U 106(4) . . ?
C006 C00F H00V 109.5 . . ?
C006 C00F H00W 109.5 . . ?
C006 C00F H00X 109.5 . . ?
H00V C00F H00W 109.5 . . ?
H00V C00F H00X 109.5 . . ?
H00W C00F H00X 109.5 . . ?
C00B C00G H00Y 109.5 . . ?
C00B C00G H 109.5 . . ?
C00B C00G HA 109.5 . . ?
H00Y C00G H 109.5 . . ?
H00Y C00G HA 109.5 . . ?
H C00G HA 109.5 . . ?
C006 C00H H00Z 109.5 . . ?
C006 C00H HB 109.5 . . ?
C006 C00H HC 109.5 . . ?
H00Z C00H HB 109.5 . . ?
H00Z C00H HC 109.5 . . ?
HB C00H HC 109.5 . . ?
C00B C00I H00 109.5 . . ?
C00B C00I HD 109.5 . . ?
C00B C00I HE 109.5 . . ?
H00 C00I HD 109.5 . . ?
H00 C00I HE 109.5 . . ?
HD C00I HE 109.5 . . ?
C006 C00J H1 109.5 . . ?
C006 C00J HF 109.5 . . ?
C006 C00J HG 109.5 . . ?
H1 C00J HF 109.5 . . ?
H1 C00J HG 109.5 . . ?
HF C00J HG 109.5 . . ?
N001 Li0K N002 168.55(19) . . ?
N001 Li0K N003 127.93(18) . . ?
N001 Li0K Li0K 80.93(10) . 2_656 ?
N001 Li0K Li0L 136.24(16) . . ?
N002 Li0K Li0K 103.87(9) . 2_656 ?
N002 Li0K Li0L 48.23(9) . . ?
N003 Li0K N002 63.30(10) . . ?
N003 Li0K Li0K 85.09(14) . 2_656 ?
N003 Li0K Li0L 60.29(9) . . ?
Li0L Li0K Li0K 55.78(9) . 2_656 ?
N002 Li0L N002 176.5(3) . 2_656 ?
N002 Li0L N003 119.88(11) 2_656 . ?
N002 Li0L N003 119.88(11) . 2_656 ?
N002 Li0L N003 61.88(7) 2_656 2_656 ?
N002 Li0L N003 61.88(7) . . ?
N002 Li0L C005 146.77(6) . 2_656 ?
N002 Li0L C005 33.59(6) 2_656 2_656 ?
N002 Li0L Li0K 125.9(2) . 2_656 ?
N002 Li0L Li0K 57.66(11) 2_656 2_656 ?
N002 Li0L Li0K 125.9(2) 2_656 . ?
N002 Li0L Li0K 57.66(11) . . ?
N003 Li0L N003 128.4(2) . 2_656 ?
N003 Li0L C005 142.75(17) . 2_656 ?
N003 Li0L C005 32.41(5) 2_656 2_656 ?
N003 Li0L Li0K 48.45(11) 2_656 2_656 ?
N003 Li0L Li0K 48.45(11) . . ?
N003 Li0L Li0K 86.76(16) 2_656 . ?
N003 Li0L Li0K 86.76(16) . 2_656 ?
C005 Li0L Li0K 57.53(10) 2_656 2_656 ?
C005 Li0L Li0K 116.44(18) 2_656 . ?
Li0K Li0L Li0K 68.44(18) 2_656 . ?

loop_
_geom_bond_atom_site_label_1
_geom_bond_atom_site_label_2
_geom_bond_distance
_geom_bond_site_symmetry_2
_geom_bond_publ_flag
N001 C004 1.3337(17) . ?
N001 C008 1.482(2) . ?
N001 Li0K 1.960(3) . ?
N002 C005 1.348(2) . ?
N002 C006 1.476(2) . ?
N002 Li0K 2.223(3) . ?
N002 Li0L 1.9624(14) . ?
N003 C005 1.332(2) . ?
N003 C00B 1.480(2) . ?
N003 Li0K 2.000(3) . ?
N003 Li0L 2.321(3) . ?
C004 C007 1.520(3) . ?
C005 C00E 1.513(2) . ?
C006 C00F 1.530(3) . ?
C006 C00H 1.525(3) . ?
C006 C00J 1.528(3) . ?
C007 H00A 0.9800 . ?
C007 H00B 0.9800 . ?
C007 H00C 0.9800 . ?
C008 C009 1.539(2) . ?
C008 C00A 1.540(2) . ?
C008 C00C 1.535(2) . ?
C009 H00D 0.9800 . ?
C009 H00E 0.9800 . ?
C009 H00F 0.9800 . ?
C00A H00G 0.9800 . ?
C00A H00H 0.9800 . ?
C00A H00I 0.9800 . ?
C00B C00D 1.533(3) . ?
C00B C00G 1.517(3) . ?
C00B C00I 1.544(3) . ?
C00C H00J 0.9800 . ?
C00C H00K 0.9800 . ?
C00C H00L 0.9800 . ?
C00D H00M 0.9800 . ?
C00D H00N 0.9800 . ?
C00D H00O 0.9800 . ?
C00E H00P 0.9800 . ?
C00E H00Q 0.9800 . ?
C00E H00R 0.9800 . ?
C00E H00S 0.983(19) . ?
C00E H00T 1.006(19) . ?
C00E H00U 0.987(19) . ?
C00F H00V 0.9800 . ?
C00F H00W 0.9800 . ?
C00F H00X 0.9800 . ?
C00G H00Y 0.9800 . ?
C00G H 0.9800 . ?
C00G HA 0.9800 . ?
C00H H00Z 0.9800 . ?
C00H HB 0.9800 . ?
C00H HC 0.9800 . ?
C00I H00 0.9800 . ?
C00I HD 0.9800 . ?
C00I HE 0.9800 . ?
C00J H1 0.9800 . ?
C00J HF 0.9800 . ?
C00J HG 0.9800 . ?
Li0K Li0K 2.846(6) 2_656 ?
Li0K Li0L 2.530(5) . ?

loop_
_geom_torsion_atom_site_label_1
_geom_torsion_atom_site_label_2
_geom_torsion_atom_site_label_3
_geom_torsion_atom_site_label_4
_geom_torsion
_geom_torsion_site_symmetry_1
_geom_torsion_site_symmetry_2
_geom_torsion_site_symmetry_3
_geom_torsion_site_symmetry_4
_geom_torsion_publ_flag
C004 N001 C008 C009 179.62(12) . . . . ?
C004 N001 C008 C00A -65.13(19) . . . . ?
C004 N001 C008 C00C 64.04(19) . . . . ?
C005 N002 C006 C00F 65.2(2) . . . . ?
C005 N002 C006 C00H -63.6(2) . . . . ?
C005 N002 C006 C00J -179.42(17) . . . . ?
C005 N003 C00B C00D 59.4(2) . . . . ?
C005 N003 C00B C00G 178.41(16) . . . . ?
C005 N003 C00B C00I -65.9(2) . . . . ?
C006 N002 C005 N003 179.32(15) . . . . ?
C006 N002 C005 C00E -0.5(3) . . . . ?
C008 N001 C004 N001 -174.21(16) . . . 2_656 ?
C008 N001 C004 C007 5.79(16) . . . . ?
C00B N003 C005 N002 176.80(15) . . . . ?
C00B N003 C005 C00E -3.4(3) . . . . ?
Li0K N001 C004 N001 10.75(14) . . . 2_656 ?
Li0K N001 C004 C007 -169.24(14) . . . . ?
Li0K N001 C008 C009 -4.42(17) . . . . ?
Li0K N001 C008 C00A 110.83(17) . . . . ?
Li0K N001 C008 C00C -120.01(17) . . . . ?
Li0K N002 C005 N003 -34.39(14) . . . . ?
Li0K N002 C005 C00E 145.76(18) . . . . ?
Li0K N002 C006 C00F -55.4(3) . . . . ?
Li0K N002 C006 C00H 175.8(2) . . . . ?
Li0K N002 C006 C00J 60.0(3) . . . . ?
Li0K N003 C005 N002 38.20(16) . . . . ?
Li0K N003 C005 C00E -141.96(18) . . . . ?
Li0K N003 C00B C00D -177.60(17) . . . . ?
Li0K N003 C00B C00G -58.6(2) . . . . ?
Li0K N003 C00B C00I 57.1(2) . . . . ?
Li0L N002 C005 N003 38.93(19) . . . . ?
Li0L N002 C005 C00E -140.9(2) . . . . ?
Li0L N002 C006 C00F -167.89(17) . . . . ?
Li0L N002 C006 C00H 63.3(2) . . . . ?
Li0L N002 C006 C00J -52.5(2) . . . . ?
Li0L N003 C005 N002 -32.80(14) . . . . ?
Li0L N003 C005 C00E 147.05(18) . . . . ?
Li0L N003 C00B C00D -65.3(3) . . . . ?
Li0L N003 C00B C00G 53.7(3) . . . . ?
Li0L N003 C00B C00I 169.4(2) . . . . ?
